data_4105424
loop_
_publ_author_name
'Lei-lei Tian'
'Chun Wang'
'Sandipan Dawn'
'Mark D. Smith'
'Jeanette A. Krause'
'Linda S. Shimizu'

_publ_contact_author_address
;
Department of Chemistry and Biochemistry
University of South Carolina
Columbia, South Carolina 29208
USA
;
_publ_contact_author_email shimizul@mail.chem.sc.edu
_publ_contact_author_fax '1 803 777 9521'
_publ_contact_author_name 'Professor Linda S. Shimizu'
_publ_contact_author_phone '1 803 777 2066'
_publ_section_title
;
 Macrocycles with Switchable exo/endo Metal Binding Sites
;
_journal_name_full 'Journal of the American Chemical Society'
_journal_page_first 17620
_journal_page_last 17629
_journal_paper_doi 10.1021/ja906474z
_journal_volume 131
_journal_year 2009
_chemical_absolute_configuration ad
_chemical_formula_moiety 'C38 H46 Ag2 N10 O2, 2(C F3 O3 S), unknown solvate'
_chemical_formula_sum 'C40 H46 Ag2 F6 N10 O8 S2'
_chemical_formula_weight 1188.73
_chemical_name_systematic
; 
 ? 
;
_space_group_IT_number 96
_symmetry_cell_setting tetragonal
_symmetry_space_group_name_Hall 'P 4nw 2abw'
_symmetry_space_group_name_H-M 'P 43 21 2'
_atom_sites_solution_hydrogens geom
_atom_sites_solution_primary direct
_atom_sites_solution_secondary difmap
_audit_creation_method SHELXL-97
_cell_angle_alpha 90.00
_cell_angle_beta 90.00
_cell_angle_gamma 90.00
_cell_formula_units_Z 4
_cell_length_a 12.3808(4)
_cell_length_b 12.3808(4)
_cell_length_c 32.558(2)
_cell_measurement_reflns_used 7241
_cell_measurement_temperature 150(2)
_cell_measurement_theta_max 24.728
_cell_measurement_theta_min 2.409
_cell_volume 4990.6(4)
_computing_cell_refinement 'SAINT-Plus Version 6.45 (Bruker, 2001)'
_computing_data_collection 'SMART Version 5.625 (Bruker, 2001)'
_computing_data_reduction 'SAINT-Plus Version 6.45 (Bruker, 2001)'
_computing_molecular_graphics various
_computing_publication_material 'SHELXTL Version 6.14 (Bruker, 2000)'
_computing_structure_refinement 'SHELXL-97 (Sheldrick, 1997)'
_computing_structure_solution 'SHELXS-97 (Sheldrick, 1990)'
_diffrn_ambient_temperature 150(2)
_diffrn_measured_fraction_theta_full 1.000
_diffrn_measured_fraction_theta_max 1.000
_diffrn_measurement_device_type 'Bruker SMART APEX CCD diffractometer'
_diffrn_measurement_method 'omega scans'
_diffrn_radiation_monochromator graphite
_diffrn_radiation_source 'fine-focus sealed tube'
_diffrn_radiation_type MoK\a
_diffrn_radiation_wavelength 0.71073
_diffrn_reflns_av_R_equivalents 0.0960
_diffrn_reflns_av_sigmaI/netI 0.0349
_diffrn_reflns_limit_h_max 14
_diffrn_reflns_limit_h_min -14
_diffrn_reflns_limit_k_max 14
_diffrn_reflns_limit_k_min -14
_diffrn_reflns_limit_l_max 38
_diffrn_reflns_limit_l_min -38
_diffrn_reflns_number 71519
_diffrn_reflns_theta_full 25.08
_diffrn_reflns_theta_max 25.08
_diffrn_reflns_theta_min 1.76
_exptl_absorpt_coefficient_mu 0.949
_exptl_absorpt_correction_type none
_exptl_crystal_colour colorless
_exptl_crystal_density_diffrn 1.582
_exptl_crystal_description block
_exptl_crystal_F_000 2400
_exptl_crystal_size_max 0.36
_exptl_crystal_size_mid 0.30
_exptl_crystal_size_min 0.20
_refine_diff_density_max 0.885
_refine_diff_density_min -0.425
_refine_diff_density_rms 0.092
_refine_ls_abs_structure_details 'Flack H D (1983), Acta Cryst. A39, 876-881'
_refine_ls_abs_structure_Flack 0.01(5)
_refine_ls_extinction_method none
_refine_ls_goodness_of_fit_ref 0.988
_refine_ls_hydrogen_treatment constr
_refine_ls_matrix_type full
_refine_ls_number_parameters 238
_refine_ls_number_reflns 4434
_refine_ls_number_restraints 0
_refine_ls_restrained_S_all 0.988
_refine_ls_R_factor_all 0.0648
_refine_ls_R_factor_gt 0.0513
_refine_ls_shift/su_max 0.001
_refine_ls_shift/su_mean 0.000
_refine_ls_structure_factor_coef Fsqd
_refine_ls_weighting_details 'calc w=1/[\s^2^(Fo^2^)+(0.0747P)^2^+0.0000P] where P=(Fo^2^+2Fc^2^)/3'
_refine_ls_weighting_scheme calc
_refine_ls_wR_factor_gt 0.1182
_refine_ls_wR_factor_ref 0.1241
_reflns_number_gt 3543
_reflns_number_total 4434
_reflns_threshold_expression >2sigma(I)
_cod_data_source_file ja906474z_si_001_1.cif
_cod_data_source_block 4
_cod_original_cell_volume 4990.7(4)
_cod_database_code 4105424

loop_
_symmetry_equiv_pos_as_xyz
'x, y, z'
'-x, -y, z+1/2'
'-y+1/2, x+1/2, z+3/4'
'y+1/2, -x+1/2, z+1/4'
'-x+1/2, y+1/2, -z+3/4'
'x+1/2, -y+1/2, -z+1/4'
'y, x, -z'
'-y, -x, -z+1/2'

loop_
_atom_site_label
_atom_site_type_symbol
_atom_site_fract_x
_atom_site_fract_y
_atom_site_fract_z
_atom_site_U_iso_or_equiv
_atom_site_adp_type
_atom_site_occupancy
_atom_site_symmetry_multiplicity
_atom_site_calc_flag
_atom_site_refinement_flags
Ag1 Ag 0.50714(3) 0.77499(3) 0.395571(12) 0.06850(17) Uani 1 1 d .
C1 C 0.7686(5) 0.2676(5) 0.40696(17) 0.0637(14) Uani 1 1 d .
C2 C 0.9218(5) 0.3674(5) 0.43614(19) 0.0823(18) Uani 1 1 d .
H2A H 0.9918 0.3483 0.4489 0.099 Uiso 1 1 calc R
H2B H 0.8874 0.4242 0.4531 0.099 Uiso 1 1 calc R
C3 C 0.8334(5) 0.4455(5) 0.3797(2) 0.0755(16) Uani 1 1 d .
H3A H 0.8394 0.4772 0.3519 0.091 Uiso 1 1 calc R
H3B H 0.8036 0.5007 0.3986 0.091 Uiso 1 1 calc R
C4 C 0.6650(5) 0.3605(4) 0.35444(18) 0.0687(14) Uani 1 1 d .
H4A H 0.6381 0.2881 0.3466 0.082 Uiso 1 1 calc R
H4B H 0.6821 0.4005 0.3289 0.082 Uiso 1 1 calc R
C5 C 0.5782(5) 0.4197(5) 0.37767(19) 0.0668(15) Uani 1 1 d .
C6 C 0.5701(5) 0.5311(4) 0.37514(15) 0.0573(13) Uani 1 1 d .
H6 H 0.6163 0.5667 0.3562 0.069 Uiso 1 1 calc R
C7 C 0.4372(5) 0.5442(5) 0.42368(15) 0.0606(14) Uani 1 1 d .
C8 C 0.4385(5) 0.4328(5) 0.42912(19) 0.0712(16) Uani 1 1 d .
H8 H 0.3928 0.3995 0.4489 0.085 Uiso 1 1 calc R
C9 C 0.5094(5) 0.3695(5) 0.40457(19) 0.0767(17) Uani 1 1 d .
H9 H 0.5091 0.2930 0.4068 0.092 Uiso 1 1 calc R
C10 C 0.3706(5) 0.6159(5) 0.44974(15) 0.0631(14) Uani 1 1 d .
C11 C 0.3288(6) 0.7900(5) 0.46882(18) 0.0764(17) Uani 1 1 d .
H11 H 0.3387 0.8653 0.4647 0.092 Uiso 1 1 calc R
C12 C 0.2580(5) 0.7583(5) 0.49917(16) 0.0741(15) Uani 1 1 d .
C13 C 0.2427(5) 0.6482(5) 0.50309(19) 0.0801(18) Uani 1 1 d .
H13 H 0.1937 0.6216 0.5231 0.096 Uiso 1 1 calc R
C14 C 0.2960(5) 0.5781(5) 0.47899(16) 0.0710(15) Uani 1 1 d .
H14 H 0.2833 0.5027 0.4817 0.085 Uiso 1 1 calc R
C15 C 0.2100(5) 0.8424(5) 0.52834(17) 0.0712(16) Uani 1 1 d .
H15A H 0.2078 0.9134 0.5144 0.085 Uiso 1 1 calc R
H15B H 0.1349 0.8217 0.5352 0.085 Uiso 1 1 calc R
C16 C 1.0250(5) 0.5007(6) 0.3925(2) 0.095(2) Uani 1 1 d .
C17 C 1.0019(7) 0.5909(6) 0.4247(4) 0.159(5) Uani 1 1 d .
H17A H 0.9325 0.6252 0.4185 0.239 Uiso 1 1 calc R
H17B H 1.0595 0.6452 0.4236 0.239 Uiso 1 1 calc R
H17C H 0.9993 0.5591 0.4523 0.239 Uiso 1 1 calc R
C18 C 1.1346(6) 0.4460(6) 0.4017(3) 0.107(2) Uani 1 1 d .
H18A H 1.1929 0.4989 0.3986 0.160 Uiso 1 1 calc R
H18B H 1.1460 0.3863 0.3824 0.160 Uiso 1 1 calc R
H18C H 1.1345 0.4180 0.4298 0.160 Uiso 1 1 calc R
C19 C 1.0274(6) 0.5446(6) 0.3483(2) 0.110(3) Uani 1 1 d .
H19A H 0.9619 0.5870 0.3431 0.164 Uiso 1 1 calc R
H19B H 1.0307 0.4841 0.3289 0.164 Uiso 1 1 calc R
H19C H 1.0911 0.5906 0.3447 0.164 Uiso 1 1 calc R
N1 N 0.8518(4) 0.2717(4) 0.43454(13) 0.0655(12) Uani 1 1 d .
N2 N 0.9401(4) 0.4083(4) 0.39428(16) 0.0692(13) Uani 1 1 d .
N3 N 0.7633(4) 0.3486(4) 0.37901(14) 0.0640(11) Uani 1 1 d .
N4 N 0.5031(4) 0.5926(4) 0.39702(12) 0.0615(11) Uani 1 1 d .
N5 N 0.3843(4) 0.7231(4) 0.44491(14) 0.0687(12) Uani 1 1 d .
O1 O 0.7047(3) 0.1929(3) 0.40670(12) 0.0710(11) Uani 1 1 d .

loop_
_atom_site_aniso_label
_atom_site_aniso_U_11
_atom_site_aniso_U_22
_atom_site_aniso_U_33
_atom_site_aniso_U_23
_atom_site_aniso_U_13
_atom_site_aniso_U_12
Ag1 0.0740(3) 0.0539(3) 0.0776(3) 0.00509(19) 0.0138(2) 0.0031(2)
C1 0.062(3) 0.052(3) 0.078(4) -0.018(3) 0.012(3) 0.011(3)
C2 0.086(5) 0.069(4) 0.091(4) -0.040(4) 0.000(4) -0.012(3)
C3 0.059(4) 0.057(4) 0.111(4) -0.009(3) 0.000(3) -0.001(3)
C4 0.073(4) 0.049(3) 0.084(4) -0.013(3) -0.008(3) 0.000(3)
C5 0.066(4) 0.049(3) 0.086(4) -0.013(3) -0.007(3) -0.001(3)
C6 0.067(3) 0.055(3) 0.050(3) 0.001(2) -0.002(2) -0.006(3)
C7 0.061(3) 0.061(4) 0.060(3) -0.007(3) 0.002(3) -0.014(3)
C8 0.071(4) 0.056(4) 0.087(4) 0.008(3) 0.015(3) -0.009(3)
C9 0.066(4) 0.053(3) 0.111(4) 0.001(3) 0.012(4) -0.011(3)
C10 0.074(4) 0.059(4) 0.057(3) 0.001(2) -0.008(3) 0.005(3)
C11 0.094(5) 0.058(4) 0.077(4) 0.001(3) 0.014(3) 0.014(3)
C12 0.082(4) 0.087(4) 0.054(3) -0.001(3) 0.003(3) 0.004(3)
C13 0.075(4) 0.088(5) 0.077(4) -0.012(3) 0.004(3) -0.028(4)
C14 0.072(4) 0.075(4) 0.066(3) -0.012(3) 0.006(3) -0.021(3)
C15 0.071(4) 0.075(4) 0.067(3) 0.001(3) 0.016(3) 0.010(3)
C16 0.065(4) 0.066(4) 0.153(6) -0.009(4) -0.010(4) -0.009(3)
C17 0.099(7) 0.064(5) 0.315(15) -0.069(7) -0.027(8) -0.006(5)
C18 0.083(5) 0.069(5) 0.168(7) -0.009(5) -0.012(5) -0.010(4)
C19 0.081(5) 0.087(5) 0.160(7) 0.048(5) -0.012(5) -0.007(4)
N1 0.081(3) 0.058(3) 0.058(2) -0.018(2) 0.005(2) 0.005(3)
N2 0.063(3) 0.056(3) 0.089(3) -0.012(3) 0.009(3) 0.004(2)
N3 0.067(3) 0.049(2) 0.076(3) -0.007(2) 0.002(2) -0.006(2)
N4 0.067(3) 0.050(2) 0.067(2) -0.002(2) -0.003(3) -0.001(2)
N5 0.077(3) 0.055(3) 0.074(3) 0.003(2) 0.016(2) 0.007(2)
O1 0.076(3) 0.050(2) 0.088(3) -0.0107(19) 0.008(2) -0.009(2)

loop_
_atom_type_symbol
_atom_type_description
_atom_type_scat_dispersion_real
_atom_type_scat_dispersion_imag
_atom_type_scat_source
C C 0.0033 0.0016 'International Tables Vol C Tables 4.2.6.8 and 6.1.1.4'
H H 0.0000 0.0000 'International Tables Vol C Tables 4.2.6.8 and 6.1.1.4'
N N 0.0061 0.0033 'International Tables Vol C Tables 4.2.6.8 and 6.1.1.4'
O O 0.0106 0.0060 'International Tables Vol C Tables 4.2.6.8 and 6.1.1.4'
Ag Ag -0.8971 1.1015 'International Tables Vol C Tables 4.2.6.8 and 6.1.1.4'
S S 0.1246 0.1234 'International Tables Vol C Tables 4.2.6.8 and 6.1.1.4'
F F 0.0171 0.0103 'International Tables Vol C Tables 4.2.6.8 and 6.1.1.4'

loop_
_geom_angle_atom_site_label_1
_geom_angle_atom_site_label_2
_geom_angle_atom_site_label_3
_geom_angle
_geom_angle_site_symmetry_1
_geom_angle_site_symmetry_3
N2 Ag1 N4 140.29(17) 5_655 .
N2 Ag1 N5 144.79(18) 5_655 .
N4 Ag1 N5 72.06(17) . .
O1 C1 N3 121.7(6) . .
O1 C1 N1 121.5(6) . .
N3 C1 N1 116.7(6) . .
N1 C2 N2 109.6(4) . .
N1 C2 H2A 109.7 . .
N2 C2 H2A 109.7 . .
N1 C2 H2B 109.7 . .
N2 C2 H2B 109.7 . .
H2A C2 H2B 108.2 . .
N2 C3 N3 106.1(5) . .
N2 C3 H3A 110.5 . .
N3 C3 H3A 110.5 . .
N2 C3 H3B 110.5 . .
N3 C3 H3B 110.5 . .
H3A C3 H3B 108.7 . .
N3 C4 C5 111.6(4) . .
N3 C4 H4A 109.3 . .
C5 C4 H4A 109.3 . .
N3 C4 H4B 109.3 . .
C5 C4 H4B 109.3 . .
H4A C4 H4B 108.0 . .
C9 C5 C6 116.4(6) . .
C9 C5 C4 122.9(5) . .
C6 C5 C4 120.5(6) . .
N4 C6 C5 125.6(5) . .
N4 C6 H6 117.2 . .
C5 C6 H6 117.2 . .
N4 C7 C8 121.4(5) . .
N4 C7 C10 116.4(5) . .
C8 C7 C10 121.9(5) . .
C7 C8 C9 118.8(6) . .
C7 C8 H8 120.6 . .
C9 C8 H8 120.6 . .
C5 C9 C8 119.6(6) . .
C5 C9 H9 120.2 . .
C8 C9 H9 120.2 . .
N5 C10 C14 119.3(5) . .
N5 C10 C7 117.0(5) . .
C14 C10 C7 123.7(5) . .
N5 C11 C12 124.9(6) . .
N5 C11 H11 117.6 . .
C12 C11 H11 117.6 . .
C11 C12 C13 115.7(6) . .
C11 C12 C15 119.9(6) . .
C13 C12 C15 124.1(5) . .
C14 C13 C12 121.1(6) . .
C14 C13 H13 119.5 . .
C12 C13 H13 119.5 . .
C13 C14 C10 120.2(6) . .
C13 C14 H14 119.9 . .
C10 C14 H14 119.9 . .
N1 C15 C12 111.9(5) 7_556 .
N1 C15 H15A 109.2 7_556 .
C12 C15 H15A 109.2 . .
N1 C15 H15B 109.2 7_556 .
C12 C15 H15B 109.2 . .
H15A C15 H15B 107.9 . .
C19 C16 C18 108.5(7) . .
C19 C16 N2 107.8(5) . .
C18 C16 N2 105.3(6) . .
C19 C16 C17 112.3(8) . .
C18 C16 C17 110.3(6) . .
N2 C16 C17 112.3(6) . .
C16 C17 H17A 109.5 . .
C16 C17 H17B 109.5 . .
H17A C17 H17B 109.5 . .
C16 C17 H17C 109.5 . .
H17A C17 H17C 109.5 . .
H17B C17 H17C 109.5 . .
C16 C18 H18A 109.5 . .
C16 C18 H18B 109.5 . .
H18A C18 H18B 109.5 . .
C16 C18 H18C 109.5 . .
H18A C18 H18C 109.5 . .
H18B C18 H18C 109.5 . .
C16 C19 H19A 109.5 . .
C16 C19 H19B 109.5 . .
H19A C19 H19B 109.5 . .
C16 C19 H19C 109.5 . .
H19A C19 H19C 109.5 . .
H19B C19 H19C 109.5 . .
C1 N1 C15 118.2(5) . 7_556
C1 N1 C2 119.8(5) . .
C15 N1 C2 116.6(5) 7_556 .
C2 N2 C3 105.5(5) . .
C2 N2 C16 113.0(5) . .
C3 N2 C16 111.3(5) . .
C2 N2 Ag1 109.5(4) . 5_645
C3 N2 Ag1 108.1(4) . 5_645
C16 N2 Ag1 109.3(4) . 5_645
C1 N3 C4 118.7(5) . .
C1 N3 C3 124.1(5) . .
C4 N3 C3 114.5(5) . .
C6 N4 C7 118.2(5) . .
C6 N4 Ag1 123.1(4) . .
C7 N4 Ag1 118.5(4) . .
C11 N5 C10 118.7(5) . .
C11 N5 Ag1 125.2(4) . .
C10 N5 Ag1 116.1(4) . .

loop_
_geom_bond_atom_site_label_1
_geom_bond_atom_site_label_2
_geom_bond_distance
_geom_bond_site_symmetry_2
Ag1 N2 2.199(4) 5_655
Ag1 N4 2.259(4) .
Ag1 N5 2.303(5) .
C1 O1 1.216(7) .
C1 N3 1.356(7) .
C1 N1 1.367(7) .
C2 N1 1.470(8) .
C2 N2 1.471(8) .
C2 H2A 0.9900 .
C2 H2B 0.9900 .
C3 N2 1.477(8) .
C3 N3 1.480(8) .
C3 H3A 0.9900 .
C3 H3B 0.9900 .
C4 N3 1.464(7) .
C4 C5 1.505(8) .
C4 H4A 0.9900 .
C4 H4B 0.9900 .
C5 C9 1.370(8) .
C5 C6 1.386(8) .
C6 N4 1.333(7) .
C6 H6 0.9500 .
C7 N4 1.334(7) .
C7 C8 1.391(8) .
C7 C10 1.479(7) .
C8 C9 1.422(8) .
C8 H8 0.9500 .
C9 H9 0.9500 .
C10 N5 1.348(7) .
C10 C14 1.407(7) .
C11 N5 1.328(7) .
C11 C12 1.379(9) .
C11 H11 0.9500 .
C12 C13 1.383(9) .
C12 C15 1.529(8) .
C13 C14 1.343(8) .
C13 H13 0.9500 .
C14 H14 0.9500 .
C15 N1 1.434(7) 7_556
C15 H15A 0.9900 .
C15 H15B 0.9900 .
C16 C19 1.540(10) .
C16 C18 1.546(10) .
C16 N2 1.555(8) .
C16 C17 1.558(12) .
C17 H17A 0.9800 .
C17 H17B 0.9800 .
C17 H17C 0.9800 .
C18 H18A 0.9800 .
C18 H18B 0.9800 .
C18 H18C 0.9800 .
C19 H19A 0.9800 .
C19 H19B 0.9800 .
C19 H19C 0.9800 .
N1 C15 1.434(7) 7_556
N2 Ag1 2.199(4) 5_645

loop_
_geom_torsion_atom_site_label_1
_geom_torsion_atom_site_label_2
_geom_torsion_atom_site_label_3
_geom_torsion_atom_site_label_4
_geom_torsion
_geom_torsion_site_symmetry_1
_geom_torsion_site_symmetry_4
N3 C4 C5 C9 -84.3(7) . .
N3 C4 C5 C6 90.4(6) . .
C9 C5 C6 N4 1.3(9) . .
C4 C5 C6 N4 -173.7(5) . .
N4 C7 C8 C9 -2.1(9) . .
C10 C7 C8 C9 -176.2(5) . .
C6 C5 C9 C8 -2.6(9) . .
C4 C5 C9 C8 172.3(6) . .
C7 C8 C9 C5 3.1(9) . .
N4 C7 C10 N5 -1.5(7) . .
C8 C7 C10 N5 172.9(6) . .
N4 C7 C10 C14 179.1(5) . .
C8 C7 C10 C14 -6.5(9) . .
N5 C11 C12 C13 -2.5(10) . .
N5 C11 C12 C15 172.1(6) . .
C11 C12 C13 C14 1.2(9) . .
C15 C12 C13 C14 -173.1(6) . .
C12 C13 C14 C10 1.4(9) . .
N5 C10 C14 C13 -3.0(8) . .
C7 C10 C14 C13 176.4(5) . .
C11 C12 C15 N1 -94.1(7) . 7_556
C13 C12 C15 N1 80.0(8) . 7_556
O1 C1 N1 C15 -21.7(7) . 7_556
N3 C1 N1 C15 160.7(5) . 7_556
O1 C1 N1 C2 -174.9(5) . .
N3 C1 N1 C2 7.5(7) . .
N2 C2 N1 C1 -37.7(7) . .
N2 C2 N1 C15 168.7(5) . 7_556
N1 C2 N2 C3 65.5(6) . .
N1 C2 N2 C16 -172.7(5) . .
N1 C2 N2 Ag1 -50.6(6) . 5_645
N3 C3 N2 C2 -62.5(5) . .
N3 C3 N2 C16 174.6(5) . .
N3 C3 N2 Ag1 54.6(5) . 5_645
C19 C16 N2 C2 -173.8(6) . .
C18 C16 N2 C2 70.5(7) . .
C17 C16 N2 C2 -49.6(8) . .
C19 C16 N2 C3 -55.3(7) . .
C18 C16 N2 C3 -171.1(6) . .
C17 C16 N2 C3 68.9(8) . .
C19 C16 N2 Ag1 64.0(6) . 5_645
C18 C16 N2 Ag1 -51.7(6) . 5_645
C17 C16 N2 Ag1 -171.8(6) . 5_645
O1 C1 N3 C4 14.7(7) . .
N1 C1 N3 C4 -167.7(4) . .
O1 C1 N3 C3 175.2(5) . .
N1 C1 N3 C3 -7.2(7) . .
C5 C4 N3 C1 81.6(6) . .
C5 C4 N3 C3 -80.7(6) . .
N2 C3 N3 C1 36.0(7) . .
N2 C3 N3 C4 -162.8(4) . .
C5 C6 N4 C7 -0.3(8) . .
C5 C6 N4 Ag1 173.6(4) . .
C8 C7 N4 C6 0.7(7) . .
C10 C7 N4 C6 175.1(5) . .
C8 C7 N4 Ag1 -173.4(4) . .
C10 C7 N4 Ag1 1.0(6) . .
N2 Ag1 N4 C6 23.3(5) 5_655 .
N5 Ag1 N4 C6 -174.1(4) . .
N2 Ag1 N4 C7 -162.8(4) 5_655 .
N5 Ag1 N4 C7 -0.2(4) . .
C12 C11 N5 C10 0.9(9) . .
C12 C11 N5 Ag1 -177.8(5) . .
C14 C10 N5 C11 1.8(8) . .
C7 C10 N5 C11 -177.6(5) . .
C14 C10 N5 Ag1 -179.3(4) . .
C7 C10 N5 Ag1 1.3(6) . .
N2 Ag1 N5 C11 -21.2(7) 5_655 .
N4 Ag1 N5 C11 178.2(5) . .
N2 Ag1 N5 C10 160.0(4) 5_655 .
N4 Ag1 N5 C10 -0.6(4) . .
